data_7100271
loop_
_publ_author_name
'Carl Redshaw'
'Mark R.J. Elsegood'

_publ_section_title
;
Synthesis of bis(bora)calix[4]arenes bearing
perfluoroaryl substituents
;
_journal_name_full 'Chemical Communications'
_journal_paper_doi 10.1039/b509556e
_journal_year 2005
_chemical_formula_sum 'C62 H61 B2 F10 N3 O4'
_chemical_formula_weight 1123.76
_space_group_IT_number 33
_symmetry_cell_setting orthorhombic
_symmetry_space_group_name_Hall 'P 2c -2n'
_symmetry_space_group_name_H-M 'P n a 21'
_cell_angle_alpha 90.00
_cell_angle_beta 90.00
_cell_angle_gamma 90.00
_cell_formula_units_Z 4
_cell_length_a 13.3771(4)
_cell_length_b 28.5640(9)
_cell_length_c 15.3254(5)
_cell_measurement_temperature 150(2)
_cell_volume 5855.9(3)
_diffrn_ambient_temperature 150(2)
_exptl_crystal_density_diffrn 1.275
_cod_original_sg_symbol_H-M 'P n'
_cod_database_code 7100271

loop_
_symmetry_equiv_pos_as_xyz
'x, y, z'
'-x, -y, z+1/2'
'x+1/2, -y+1/2, z'
'-x+1/2, y+1/2, z+1/2'

loop_
_atom_site_label
_atom_site_type_symbol
_atom_site_fract_x
_atom_site_fract_y
_atom_site_fract_z
_atom_site_U_iso_or_equiv
_atom_site_adp_type
_atom_site_occupancy
_atom_site_symmetry_multiplicity
_atom_site_calc_flag
_atom_site_refinement_flags
_atom_site_disorder_assembly
_atom_site_disorder_group
O1 O 0.44244(9) 0.64063(4) 0.17821(8) 0.0306(2) Uani 1 1 d . . .
O2 O 0.34539(9) 0.69449(4) 0.26824(8) 0.0327(3) Uani 1 1 d . . .
O3 O 0.12074(9) 0.64210(4) 0.25644(8) 0.0321(3) Uani 1 1 d . . .
O4 O 0.22435(9) 0.58511(4) 0.18137(9) 0.0358(3) Uani 1 1 d . . .
C1 C 0.49361(12) 0.61208(6) 0.23670(10) 0.0262(3) Uani 1 1 d . . .
C2 C 0.48574(12) 0.56410(6) 0.22505(10) 0.0259(3) Uani 1 1 d . . .
C3 C 0.54643(12) 0.53532(6) 0.27697(11) 0.0275(3) Uani 1 1 d . . .
H3 H 0.5427 0.5024 0.2693 0.033 Uiso 1 1 calc R . .
C4 C 0.61181(12) 0.55308(6) 0.33912(11) 0.0299(3) Uani 1 1 d . . .
C5 C 0.61514(13) 0.60170(6) 0.34927(11) 0.0302(3) Uani 1 1 d . . .
H5 H 0.6583 0.6147 0.3921 0.036 Uiso 1 1 calc R . .
C6 C 0.55726(12) 0.63173(6) 0.29861(11) 0.0287(3) Uani 1 1 d . . .
C7 C 0.68193(13) 0.52159(6) 0.39304(12) 0.0342(4) Uani 1 1 d . . .
C8 C 0.6480(2) 0.47091(9) 0.3920(3) 0.0828(11) Uani 1 1 d . . .
H8A H 0.6535 0.4585 0.3326 0.124 Uiso 1 1 calc R . .
H8B H 0.5783 0.4690 0.4113 0.124 Uiso 1 1 calc R . .
H8C H 0.6903 0.4525 0.4313 0.124 Uiso 1 1 calc R . .
C9 C 0.78774(17) 0.52580(11) 0.3566(2) 0.0696(8) Uani 1 1 d . . .
H9A H 0.8339 0.5078 0.3933 0.104 Uiso 1 1 calc R . .
H9B H 0.8079 0.5588 0.3562 0.104 Uiso 1 1 calc R . .
H9C H 0.7893 0.5135 0.2969 0.104 Uiso 1 1 calc R . .
C10 C 0.6834(2) 0.53757(10) 0.48807(16) 0.0633(7) Uani 1 1 d . . .
H10A H 0.6150 0.5378 0.5111 0.095 Uiso 1 1 calc R . .
H10B H 0.7117 0.5692 0.4916 0.095 Uiso 1 1 calc R . .
H10C H 0.7244 0.5160 0.5226 0.095 Uiso 1 1 calc R . .
C11 C 0.55703(13) 0.68394(6) 0.31545(12) 0.0311(3) Uani 1 1 d . . .
H11A H 0.5455 0.7010 0.2601 0.037 Uiso 1 1 calc R . .
H11B H 0.6226 0.6937 0.3392 0.037 Uiso 1 1 calc R . .
C12 C 0.37468(13) 0.69694(5) 0.35511(11) 0.0276(3) Uani 1 1 d . . .
C13 C 0.47463(13) 0.69552(5) 0.38034(11) 0.0293(3) Uani 1 1 d . . .
C14 C 0.49771(14) 0.70172(6) 0.46794(12) 0.0324(4) Uani 1 1 d . . .
H14 H 0.5656 0.6996 0.4857 0.039 Uiso 1 1 calc R . .
C15 C 0.42466(14) 0.71099(6) 0.53089(12) 0.0339(4) Uani 1 1 d . . .
C16 C 0.32611(14) 0.71237(6) 0.50247(11) 0.0322(4) Uani 1 1 d . . .
H16 H 0.2751 0.7187 0.5439 0.039 Uiso 1 1 calc R . .
C17 C 0.29879(13) 0.70483(6) 0.41564(11) 0.0296(3) Uani 1 1 d . . .
C18 C 0.45151(16) 0.71694(8) 0.62769(13) 0.0424(4) Uani 1 1 d . . .
C19 C 0.5561(2) 0.73749(11) 0.63954(16) 0.0635(7) Uani 1 1 d . . .
H19A H 0.6053 0.7170 0.6114 0.095 Uiso 1 1 calc R . .
H19B H 0.5713 0.7400 0.7019 0.095 Uiso 1 1 calc R . .
H19C H 0.5589 0.7687 0.6129 0.095 Uiso 1 1 calc R . .
C20 C 0.3751(2) 0.74733(12) 0.67562(17) 0.0716(8) Uani 1 1 d . . .
H20A H 0.3960 0.7514 0.7364 0.107 Uiso 1 1 calc R . .
H20B H 0.3095 0.7321 0.6739 0.107 Uiso 1 1 calc R . .
H20C H 0.3707 0.7780 0.6472 0.107 Uiso 1 1 calc R . .
C21 C 0.4497(2) 0.66799(10) 0.67009(18) 0.0669(7) Uani 1 1 d . . .
H21A H 0.4950 0.6471 0.6383 0.100 Uiso 1 1 calc R . .
H21B H 0.3816 0.6554 0.6678 0.100 Uiso 1 1 calc R . .
H21C H 0.4713 0.6704 0.7310 0.100 Uiso 1 1 calc R . .
C22 C 0.18936(13) 0.70398(6) 0.39073(11) 0.0289(3) Uani 1 1 d . . .
H22A H 0.1823 0.7116 0.3280 0.035 Uiso 1 1 calc R . .
H22B H 0.1528 0.7280 0.4246 0.035 Uiso 1 1 calc R . .
C23 C 0.11879(12) 0.62543(6) 0.34117(11) 0.0277(3) Uani 1 1 d . . .
C24 C 0.14425(12) 0.65601(6) 0.40861(11) 0.0286(3) Uani 1 1 d . . .
C25 C 0.12936(14) 0.64064(6) 0.49409(11) 0.0331(4) Uani 1 1 d . . .
H25 H 0.1453 0.6613 0.5406 0.040 Uiso 1 1 calc R . .
C26 C 0.09239(15) 0.59661(7) 0.51427(13) 0.0380(4) Uani 1 1 d . . .
C27 C 0.06919(13) 0.56712(6) 0.44458(13) 0.0361(4) Uani 1 1 d . . .
H27 H 0.0440 0.5367 0.4565 0.043 Uiso 1 1 calc R . .
C28 C 0.08169(12) 0.58079(6) 0.35826(12) 0.0308(3) Uani 1 1 d . . .
C29 C 0.07589(19) 0.58193(8) 0.60992(15) 0.0526(6) Uani 1 1 d . . .
C30 C 0.0799(4) 0.52988(11) 0.6212(2) 0.1006(13) Uani 1 1 d . . .
H30A H 0.0860 0.5223 0.6833 0.151 Uiso 1 1 calc R . .
H30B H 0.1378 0.5174 0.5896 0.151 Uiso 1 1 calc R . .
H30C H 0.0186 0.5159 0.5979 0.151 Uiso 1 1 calc R . .
C31 C -0.0173(3) 0.60429(17) 0.6432(2) 0.1146(17) Uani 1 1 d . . .
H31A H -0.0754 0.5903 0.6142 0.172 Uiso 1 1 calc R . .
H31B H -0.0154 0.6380 0.6310 0.172 Uiso 1 1 calc R . .
H31C H -0.0224 0.5993 0.7063 0.172 Uiso 1 1 calc R . .
C32 C 0.1636(3) 0.60065(17) 0.6687(2) 0.1056(14) Uani 1 1 d . . .
H32A H 0.1597 0.5860 0.7264 0.158 Uiso 1 1 calc R . .
H32B H 0.1579 0.6347 0.6747 0.158 Uiso 1 1 calc R . .
H32C H 0.2278 0.5929 0.6415 0.158 Uiso 1 1 calc R . .
C33 C 0.06310(12) 0.54623(6) 0.28518(13) 0.0336(4) Uani 1 1 d . . .
H33A H 0.0396 0.5630 0.2325 0.040 Uiso 1 1 calc R . .
H33B H 0.0107 0.5237 0.3028 0.040 Uiso 1 1 calc R . .
C34 C 0.23651(12) 0.54159(6) 0.21945(11) 0.0270(3) Uani 1 1 d . . .
C35 C 0.15924(12) 0.52031(6) 0.26495(11) 0.0288(3) Uani 1 1 d . . .
C36 C 0.17397(13) 0.47533(6) 0.29790(11) 0.0306(3) Uani 1 1 d . . .
H36 H 0.1220 0.4610 0.3306 0.037 Uiso 1 1 calc R . .
C37 C 0.26217(13) 0.45093(6) 0.28435(11) 0.0298(3) Uani 1 1 d . . .
C38 C 0.33710(12) 0.47337(6) 0.23731(11) 0.0289(3) Uani 1 1 d . . .
H38 H 0.3977 0.4570 0.2267 0.035 Uiso 1 1 calc R . .
C39 C 0.32738(12) 0.51853(6) 0.20524(10) 0.0263(3) Uani 1 1 d . . .
C40 C 0.27855(14) 0.40069(6) 0.31749(14) 0.0378(4) Uani 1 1 d . . .
C41 C 0.37724(17) 0.39767(8) 0.36838(17) 0.0521(5) Uani 1 1 d . . .
H41A H 0.4334 0.4023 0.3283 0.078 Uiso 1 1 calc R . .
H41B H 0.3828 0.3668 0.3958 0.078 Uiso 1 1 calc R . .
H41C H 0.3785 0.4220 0.4135 0.078 Uiso 1 1 calc R . .
C42 C 0.19323(16) 0.38463(8) 0.37663(17) 0.0509(5) Uani 1 1 d . . .
H42A H 0.2087 0.3536 0.4002 0.076 Uiso 1 1 calc R . .
H42B H 0.1311 0.3831 0.3429 0.076 Uiso 1 1 calc R . .
H42C H 0.1852 0.4069 0.4248 0.076 Uiso 1 1 calc R . .
C43 C 0.28298(19) 0.36745(7) 0.23826(17) 0.0521(5) Uani 1 1 d . . .
H43A H 0.3350 0.3781 0.1979 0.078 Uiso 1 1 calc R . .
H43B H 0.2182 0.3675 0.2084 0.078 Uiso 1 1 calc R . .
H43C H 0.2985 0.3357 0.2582 0.078 Uiso 1 1 calc R . .
C44 C 0.41423(12) 0.54224(6) 0.15941(10) 0.0272(3) Uani 1 1 d . . .
H44A H 0.3884 0.5668 0.1199 0.033 Uiso 1 1 calc R . .
H44B H 0.4506 0.5189 0.1236 0.033 Uiso 1 1 calc R . .
B1 B 0.38067(14) 0.67727(6) 0.19201(12) 0.0285(4) Uani 1 1 d . . .
C45 C 0.33907(13) 0.70140(6) 0.10610(11) 0.0308(3) Uani 1 1 d . . .
C46 C 0.34140(15) 0.67993(6) 0.02489(12) 0.0363(4) Uani 1 1 d . . .
F1 F 0.37851(11) 0.63679(4) 0.01493(8) 0.0522(3) Uani 1 1 d . . .
C47 C 0.30297(16) 0.70009(7) -0.05001(13) 0.0412(4) Uani 1 1 d . . .
F2 F 0.30459(12) 0.67727(5) -0.12597(8) 0.0602(4) Uani 1 1 d . . .
C48 C 0.26070(16) 0.74387(7) -0.04510(13) 0.0433(5) Uani 1 1 d . . .
F3 F 0.22065(12) 0.76322(5) -0.11700(9) 0.0625(4) Uani 1 1 d . . .
C49 C 0.25767(17) 0.76693(7) 0.03321(15) 0.0458(5) Uani 1 1 d . . .
F4 F 0.21417(13) 0.80925(4) 0.03827(10) 0.0684(4) Uani 1 1 d . . .
C50 C 0.29641(15) 0.74592(6) 0.10699(13) 0.0379(4) Uani 1 1 d . . .
F5 F 0.28977(11) 0.77047(4) 0.18122(9) 0.0550(3) Uani 1 1 d . . .
B2 B 0.15431(14) 0.61964(7) 0.18473(13) 0.0294(4) Uani 1 1 d . . .
C51 C 0.11553(12) 0.63906(6) 0.09422(11) 0.0294(3) Uani 1 1 d . . .
C52 C 0.10909(14) 0.60971(7) 0.02177(12) 0.0359(4) Uani 1 1 d . . .
F6 F 0.13599(10) 0.56457(4) 0.02748(8) 0.0508(3) Uani 1 1 d . . .
C53 C 0.07285(15) 0.62482(8) -0.05818(13) 0.0432(5) Uani 1 1 d . . .
F7 F 0.06729(12) 0.59446(6) -0.12510(9) 0.0674(4) Uani 1 1 d . . .
C54 C 0.04182(15) 0.66988(8) -0.06769(12) 0.0442(5) Uani 1 1 d . . .
F8 F 0.00876(11) 0.68544(6) -0.14500(9) 0.0664(4) Uani 1 1 d . . .
C55 C 0.04408(14) 0.69984(7) 0.00239(14) 0.0405(4) Uani 1 1 d . . .
F9 F 0.01496(10) 0.74450(5) -0.00672(10) 0.0586(3) Uani 1 1 d . . .
C56 C 0.08019(13) 0.68418(6) 0.08211(12) 0.0332(4) Uani 1 1 d . . .
F10 F 0.08103(9) 0.71513(4) 0.14801(8) 0.0451(3) Uani 1 1 d . . .
N1 N 0.6096(3) 0.47092(19) 0.0807(3) 0.163(2) Uani 1 1 d . . .
C57 C 0.62392(19) 0.45196(10) 0.0181(2) 0.0705(8) Uani 1 1 d . . .
C58 C 0.64210(18) 0.42656(10) -0.06037(16) 0.0585(6) Uani 1 1 d . . .
H58A H 0.6620 0.3945 -0.0460 0.088 Uiso 1 1 calc R . .
H58B H 0.6957 0.4418 -0.0933 0.088 Uiso 1 1 calc R . .
H58C H 0.5810 0.4259 -0.0957 0.088 Uiso 1 1 calc R . .
N2 N 0.2566(2) 0.82918(9) 0.5070(2) 0.0789(7) Uani 1 1 d . . .
C59 C 0.31362(18) 0.82701(8) 0.4532(2) 0.0542(6) Uani 1 1 d . . .
C60 C 0.3843(2) 0.82384(10) 0.3819(3) 0.0828(10) Uani 1 1 d . . .
H60A H 0.4250 0.7955 0.3888 0.124 Uiso 1 1 calc R . .
H60B H 0.4279 0.8514 0.3824 0.124 Uiso 1 1 calc R . .
H60C H 0.3481 0.8224 0.3265 0.124 Uiso 1 1 calc R . .
N3 N 0.3940(2) 0.88944(17) 0.1529(3) 0.151(2) Uani 1 1 d . . .
C61 C 0.3167(2) 0.90126(11) 0.1374(2) 0.0718(8) Uani 1 1 d . . .
C62 C 0.21841(19) 0.91626(11) 0.12016(19) 0.0626(6) Uani 1 1 d . . .
H62A H 0.1842 0.8928 0.0842 0.094 Uiso 1 1 calc R . .
H62B H 0.2203 0.9462 0.0890 0.094 Uiso 1 1 calc R . .
H62C H 0.1823 0.9202 0.1753 0.094 Uiso 1 1 calc R . .

loop_
_atom_site_aniso_label
_atom_site_aniso_U_11
_atom_site_aniso_U_22
_atom_site_aniso_U_33
_atom_site_aniso_U_23
_atom_site_aniso_U_13
_atom_site_aniso_U_12
O1 0.0363(6) 0.0288(6) 0.0266(6) 0.0027(5) 0.0020(5) 0.0046(5)
O2 0.0347(6) 0.0356(6) 0.0278(6) 0.0019(5) 0.0020(5) 0.0055(5)
O3 0.0364(6) 0.0314(6) 0.0284(6) 0.0016(5) -0.0034(5) 0.0063(5)
O4 0.0315(6) 0.0334(6) 0.0426(7) 0.0090(6) 0.0023(5) 0.0086(5)
C1 0.0266(8) 0.0272(8) 0.0250(7) 0.0024(6) 0.0059(6) 0.0033(6)
C2 0.0253(7) 0.0271(8) 0.0255(8) -0.0008(6) 0.0039(6) 0.0012(6)
C3 0.0264(7) 0.0245(7) 0.0316(8) 0.0001(6) 0.0040(6) -0.0002(6)
C4 0.0255(8) 0.0329(8) 0.0314(8) 0.0033(7) 0.0028(6) 0.0015(6)
C5 0.0270(8) 0.0335(8) 0.0300(8) -0.0005(7) 0.0009(6) -0.0021(6)
C6 0.0278(8) 0.0272(8) 0.0311(8) 0.0000(6) 0.0061(6) -0.0020(6)
C7 0.0289(8) 0.0354(9) 0.0384(10) 0.0070(7) -0.0043(7) 0.0005(7)
C8 0.0835(19) 0.0403(13) 0.125(3) 0.0269(15) -0.062(2) -0.0055(12)
C9 0.0399(12) 0.096(2) 0.0733(17) 0.0369(15) 0.0101(11) 0.0254(12)
C10 0.0804(18) 0.0683(16) 0.0413(12) 0.0134(11) -0.0086(12) 0.0157(13)
C11 0.0321(9) 0.0261(8) 0.0352(9) -0.0020(7) 0.0025(7) -0.0033(6)
C12 0.0363(9) 0.0200(7) 0.0264(8) 0.0001(6) 0.0019(6) 0.0005(6)
C13 0.0357(9) 0.0201(7) 0.0320(8) -0.0010(6) 0.0033(7) -0.0028(6)
C14 0.0341(9) 0.0255(8) 0.0375(9) 0.0009(7) -0.0029(7) -0.0020(7)
C15 0.0426(10) 0.0275(8) 0.0316(9) -0.0008(7) -0.0003(7) -0.0017(7)
C16 0.0402(9) 0.0255(8) 0.0308(9) -0.0004(6) 0.0047(7) 0.0006(7)
C17 0.0367(9) 0.0216(7) 0.0306(8) 0.0008(6) 0.0027(7) 0.0015(6)
C18 0.0452(11) 0.0499(11) 0.0319(10) -0.0029(8) -0.0029(8) -0.0018(9)
C19 0.0643(15) 0.0851(18) 0.0410(12) -0.0107(12) -0.0053(11) -0.0261(13)
C20 0.0774(17) 0.102(2) 0.0355(11) -0.0219(13) -0.0097(12) 0.0272(15)
C21 0.0823(18) 0.0723(16) 0.0463(13) 0.0153(12) -0.0189(13) -0.0097(14)
C22 0.0343(9) 0.0242(7) 0.0282(8) 0.0002(6) 0.0038(7) 0.0055(6)
C23 0.0245(8) 0.0293(8) 0.0292(8) 0.0016(6) 0.0023(6) 0.0072(6)
C24 0.0269(8) 0.0277(8) 0.0312(8) 0.0014(6) 0.0044(6) 0.0056(6)
C25 0.0374(9) 0.0330(9) 0.0288(8) 0.0010(7) 0.0067(7) 0.0052(7)
C26 0.0408(10) 0.0377(9) 0.0356(9) 0.0053(8) 0.0143(8) 0.0067(8)
C27 0.0327(9) 0.0299(9) 0.0455(10) 0.0038(7) 0.0131(8) 0.0029(7)
C28 0.0246(7) 0.0306(8) 0.0372(9) -0.0021(7) 0.0029(7) 0.0052(6)
C29 0.0668(14) 0.0488(12) 0.0422(11) 0.0138(10) 0.0217(10) 0.0055(11)
C30 0.180(4) 0.0635(18) 0.0583(18) 0.0263(14) 0.014(2) 0.003(2)
C31 0.099(3) 0.180(4) 0.0641(19) 0.050(2) 0.0488(19) 0.067(3)
C32 0.104(3) 0.170(4) 0.0427(15) 0.036(2) -0.0079(16) -0.035(3)
C33 0.0244(8) 0.0322(9) 0.0441(10) -0.0043(7) -0.0004(7) 0.0013(7)
C34 0.0280(8) 0.0251(7) 0.0279(8) -0.0033(6) -0.0043(6) 0.0045(6)
C35 0.0264(8) 0.0285(8) 0.0316(8) -0.0072(6) -0.0033(6) 0.0014(6)
C36 0.0279(8) 0.0296(8) 0.0342(9) -0.0029(7) -0.0007(6) -0.0024(6)
C37 0.0318(8) 0.0247(8) 0.0330(8) -0.0036(6) -0.0046(7) 0.0001(6)
C38 0.0267(8) 0.0281(8) 0.0317(8) -0.0048(6) -0.0029(6) 0.0050(6)
C39 0.0270(8) 0.0286(8) 0.0234(7) -0.0055(6) -0.0019(6) 0.0015(6)
C40 0.0353(9) 0.0298(9) 0.0482(11) 0.0057(8) -0.0017(8) 0.0025(7)
C41 0.0444(11) 0.0491(12) 0.0627(14) 0.0177(11) -0.0121(10) 0.0043(9)
C42 0.0462(11) 0.0422(11) 0.0645(14) 0.0186(10) 0.0018(10) 0.0023(9)
C43 0.0583(13) 0.0296(9) 0.0684(15) -0.0046(10) -0.0022(11) 0.0059(9)
C44 0.0293(8) 0.0277(7) 0.0244(8) -0.0022(6) 0.0008(6) 0.0051(6)
B1 0.0320(9) 0.0250(8) 0.0285(9) 0.0044(7) 0.0019(7) -0.0008(7)
C45 0.0332(9) 0.0283(8) 0.0307(8) 0.0061(7) 0.0012(7) -0.0018(7)
C46 0.0423(10) 0.0339(9) 0.0327(9) 0.0065(7) 0.0051(8) 0.0009(7)
F1 0.0777(9) 0.0462(7) 0.0329(6) -0.0022(5) 0.0007(6) 0.0193(6)
C47 0.0464(11) 0.0477(11) 0.0296(9) 0.0066(8) 0.0014(8) -0.0086(9)
F2 0.0832(10) 0.0699(9) 0.0276(6) 0.0030(6) -0.0023(6) 0.0021(7)
C48 0.0472(11) 0.0442(11) 0.0386(10) 0.0176(9) -0.0086(8) -0.0068(9)
F3 0.0777(10) 0.0616(8) 0.0482(7) 0.0262(6) -0.0176(7) -0.0022(7)
C49 0.0524(12) 0.0304(9) 0.0545(13) 0.0132(9) -0.0061(9) 0.0021(8)
F4 0.0978(12) 0.0375(7) 0.0698(9) 0.0119(6) -0.0190(8) 0.0184(7)
C50 0.0460(10) 0.0296(9) 0.0382(9) 0.0061(7) -0.0017(8) -0.0005(8)
F5 0.0850(9) 0.0329(6) 0.0472(7) -0.0033(5) -0.0094(7) 0.0134(6)
B2 0.0263(9) 0.0294(9) 0.0324(9) 0.0034(7) -0.0049(7) 0.0023(7)
C51 0.0264(8) 0.0361(9) 0.0256(8) 0.0017(6) -0.0006(6) 0.0055(7)
C52 0.0328(9) 0.0422(10) 0.0327(9) -0.0014(8) 0.0015(7) 0.0046(7)
F6 0.0613(8) 0.0436(6) 0.0475(7) -0.0142(5) -0.0028(6) 0.0141(6)
C53 0.0398(10) 0.0625(13) 0.0275(9) -0.0053(8) -0.0012(8) -0.0002(9)
F7 0.0767(10) 0.0915(11) 0.0338(6) -0.0183(7) -0.0063(6) 0.0039(8)
C54 0.0353(10) 0.0669(14) 0.0304(9) 0.0142(9) -0.0042(8) -0.0031(9)
F8 0.0631(8) 0.0946(11) 0.0416(7) 0.0265(7) -0.0169(6) -0.0056(8)
C55 0.0301(9) 0.0457(10) 0.0458(11) 0.0175(9) 0.0011(8) 0.0058(8)
F9 0.0570(8) 0.0520(7) 0.0669(8) 0.0280(6) -0.0010(7) 0.0155(6)
C56 0.0291(8) 0.0364(9) 0.0341(9) 0.0038(7) 0.0009(7) 0.0049(7)
F10 0.0608(7) 0.0326(5) 0.0420(6) -0.0008(5) 0.0007(5) 0.0093(5)
N1 0.101(2) 0.225(5) 0.162(4) -0.137(4) -0.032(2) 0.071(3)
C57 0.0465(13) 0.0733(17) 0.092(2) -0.0418(16) -0.0162(13) 0.0205(12)
C58 0.0472(12) 0.0763(17) 0.0521(14) -0.0159(12) -0.0105(10) 0.0159(11)
N2 0.0788(17) 0.0741(16) 0.0838(19) 0.0043(14) -0.0091(15) 0.0212(13)
C59 0.0391(11) 0.0372(11) 0.0865(18) 0.0057(11) -0.0215(12) 0.0020(9)
C60 0.0510(15) 0.0487(14) 0.149(3) 0.0174(18) 0.0077(18) -0.0108(11)
N3 0.0524(17) 0.195(4) 0.206(5) -0.095(4) -0.030(2) 0.028(2)
C61 0.0456(14) 0.088(2) 0.0816(19) -0.0335(16) 0.0084(12) -0.0023(13)
C62 0.0499(13) 0.0798(18) 0.0580(15) -0.0115(13) 0.0095(11) 0.0086(12)

loop_
_geom_bond_atom_site_label_1
_geom_bond_atom_site_label_2
_geom_bond_distance
_geom_bond_site_symmetry_2
_geom_bond_publ_flag
O1 B1 1.350(2) . ?
O1 C1 1.392(2) . ?
O2 B1 1.353(2) . ?
O2 C12 1.389(2) . ?
O3 B2 1.350(2) . ?
O3 C23 1.383(2) . ?
O4 B2 1.361(2) . ?
O4 C34 1.383(2) . ?
C1 C2 1.386(2) . ?
C1 C6 1.393(2) . ?
C2 C3 1.403(2) . ?
C2 C44 1.522(2) . ?
C3 C4 1.389(2) . ?
C4 C5 1.398(2) . ?
C4 C7 1.540(2) . ?
C5 C6 1.392(2) . ?
C6 C11 1.513(2) . ?
C7 C8 1.517(3) . ?
C7 C9 1.526(3) . ?
C7 C10 1.527(3) . ?
C11 C13 1.521(2) . ?
C12 C13 1.392(2) . ?
C12 C17 1.394(2) . ?
C13 C14 1.389(3) . ?
C14 C15 1.398(3) . ?
C15 C16 1.389(3) . ?
C15 C18 1.536(3) . ?
C16 C17 1.397(3) . ?
C17 C22 1.513(3) . ?
C18 C19 1.528(3) . ?
C18 C20 1.529(3) . ?
C18 C21 1.542(3) . ?
C22 C24 1.522(2) . ?
C23 C28 1.393(2) . ?
C23 C24 1.395(2) . ?
C24 C25 1.396(2) . ?
C25 C26 1.386(3) . ?
C26 C27 1.395(3) . ?
C26 C29 1.541(3) . ?
C27 C28 1.389(3) . ?
C28 C33 1.514(3) . ?
C29 C31 1.491(4) . ?
C29 C30 1.498(4) . ?
C29 C32 1.572(5) . ?
C33 C35 1.516(2) . ?
C34 C35 1.387(2) . ?
C34 C39 1.400(2) . ?
C35 C36 1.394(2) . ?
C36 C37 1.386(2) . ?
C37 C38 1.391(2) . ?
C37 C40 1.538(2) . ?
C38 C39 1.387(2) . ?
C39 C44 1.517(2) . ?
C40 C42 1.528(3) . ?
C40 C41 1.536(3) . ?
C40 C43 1.543(3) . ?
B1 C45 1.587(2) . ?
C45 C46 1.388(3) . ?
C45 C50 1.394(3) . ?
C46 F1 1.337(2) . ?
C46 C47 1.383(3) . ?
C47 F2 1.334(2) . ?
C47 C48 1.374(3) . ?
C48 F3 1.344(2) . ?
C48 C49 1.370(3) . ?
C49 F4 1.344(2) . ?
C49 C50 1.381(3) . ?
C50 F5 1.339(2) . ?
B2 C51 1.581(2) . ?
C51 C56 1.385(2) . ?
C51 C52 1.394(3) . ?
C52 F6 1.342(2) . ?
C52 C53 1.387(3) . ?
C53 F7 1.345(2) . ?
C53 C54 1.360(3) . ?
C54 F8 1.341(2) . ?
C54 C55 1.373(3) . ?
C55 F9 1.341(2) . ?
C55 C56 1.388(3) . ?
C56 F10 1.342(2) . ?
N1 C57 1.118(4) . ?
C57 C58 1.426(4) . ?
N2 C59 1.125(4) . ?
C59 C60 1.448(5) . ?
N3 C61 1.114(4) . ?
C61 C62 1.408(4) . ?

loop_
_cod_related_entry_id
_cod_related_entry_database
_cod_related_entry_code
1 ChemSpider 21150280
